data_7246858
loop_
_publ_author_name
'Arias-G\'omez, Andres'
'Mac\'ias, Mario A.'
'Portilla, Jaime'

_publ_section_title
;
 Synthesis of structural analogues of Reversan by ester aminolysis: an
 access to pyrazolo[1,5-a]pyrimidines from chalcones
;
_journal_issue 24
_journal_name_full 'RSC Advances'
_journal_page_first 16377
_journal_page_last 16386
_journal_paper_doi 10.1039/D3RA02553E
_journal_volume 13
_journal_year 2023
_chemical_formula_sum 'C21 H17 N3 O2'
_chemical_formula_weight 343.38
_space_group_crystal_system monoclinic
_space_group_IT_number 14
_space_group_name_Hall '-P 2ybc'
_space_group_name_H-M_alt 'P 1 21/c 1'
_atom_sites_solution_hydrogens geom
_atom_sites_solution_primary iterative
_atom_sites_solution_secondary difmap
_audit_creation_method SHELXL-2018/3
_audit_update_record
;
2023-03-16 deposited with the CCDC.	2023-05-17 downloaded from the CCDC.
;
_cell_angle_alpha 90
_cell_angle_beta 105.977(6)
_cell_angle_gamma 90
_cell_formula_units_Z 4
_cell_length_a 12.2765(7)
_cell_length_b 14.1241(8)
_cell_length_c 10.5227(5)
_cell_measurement_reflns_used 7176
_cell_measurement_temperature 298(2)
_cell_measurement_theta_max 76.0410
_cell_measurement_theta_min 4.2660
_cell_volume 1754.10(17)
_computing_cell_refinement
;
CrysAlisPro, Agilent Technologies,
Version 1.171.37.35 (release 13-08-2014 CrysAlis171 .NET)
(compiled Aug 13 2014,18:06:01)
;
_computing_data_collection
;
CrysAlisPro, Agilent Technologies,
Version 1.171.37.35 (release 13-08-2014 CrysAlis171 .NET)
(compiled Aug 13 2014,18:06:01)
;
_computing_data_reduction
;
CrysAlisPro, Agilent Technologies,
Version 1.171.37.35 (release 13-08-2014 CrysAlis171 .NET)
(compiled Aug 13 2014,18:06:01)
;
_computing_molecular_graphics 'Mercury (Macrae et al., 2008)'
_computing_publication_material 'SHELXL-2014 (Sheldrick, 2015)'
_computing_structure_refinement 'SHELXL-2016/6 (Sheldrick, 2016)'
_computing_structure_solution 'Superflip (Palatinus & Chapuis, 2007)'
_diffrn_ambient_temperature 298(2)
_diffrn_detector 'CCD plate'
_diffrn_detector_area_resol_mean 10.6144
_diffrn_detector_type Atlas
_diffrn_measured_fraction_theta_full 0.999
_diffrn_measured_fraction_theta_max 0.988
_diffrn_measurement_device 'four-circle diffractometer'
_diffrn_measurement_device_type 'SuperNova, Dual, Cu at zero, Atlas'
_diffrn_measurement_method '\w scans'
_diffrn_radiation_type CuK\a
_diffrn_radiation_wavelength 1.54184
_diffrn_reflns_av_R_equivalents 0.0409
_diffrn_reflns_av_unetI/netI 0.0299
_diffrn_reflns_Laue_measured_fraction_full 0.999
_diffrn_reflns_Laue_measured_fraction_max 0.988
_diffrn_reflns_limit_h_max 14
_diffrn_reflns_limit_h_min -15
_diffrn_reflns_limit_k_max 17
_diffrn_reflns_limit_k_min -17
_diffrn_reflns_limit_l_max 13
_diffrn_reflns_limit_l_min -8
_diffrn_reflns_number 14221
_diffrn_reflns_point_group_measured_fraction_full 0.999
_diffrn_reflns_point_group_measured_fraction_max 0.988
_diffrn_reflns_theta_full 67.684
_diffrn_reflns_theta_max 76.574
_diffrn_reflns_theta_min 3.745
_diffrn_source 'SuperNova (Cu) micro-focus sealed X-ray Source'
_exptl_absorpt_coefficient_mu 0.690
_exptl_absorpt_correction_T_max 1.00000
_exptl_absorpt_correction_T_min 0.87358
_exptl_absorpt_correction_type multi-scan
_exptl_absorpt_process_details
;
CrysAlisPro, Agilent Technologies,
Version 1.171.37.35 (release 13-08-2014 CrysAlis171 .NET)
(compiled Aug 13 2014,18:06:01)
Empirical absorption correction using spherical harmonics,
 implemented in SCALE3 ABSPACK scaling algorithm.
;
_exptl_crystal_density_diffrn 1.300
_exptl_crystal_description parallelepiped
_exptl_crystal_F_000 720
_exptl_crystal_size_max 0.210
_exptl_crystal_size_mid 0.200
_exptl_crystal_size_min 0.180
_refine_diff_density_max 0.192
_refine_diff_density_min -0.157
_refine_diff_density_rms 0.035
_refine_ls_extinction_coef 0.0028(5)
_refine_ls_extinction_expression Fc^*^=kFc[1+0.001xFc^2^\l^3^/sin(2\q)]^-1/4^
_refine_ls_extinction_method 'SHELXL-2018/3 (Sheldrick 2018)'
_refine_ls_goodness_of_fit_ref 1.035
_refine_ls_hydrogen_treatment constr
_refine_ls_matrix_type full
_refine_ls_number_parameters 237
_refine_ls_number_reflns 3642
_refine_ls_number_restraints 0
_refine_ls_restrained_S_all 1.035
_refine_ls_R_factor_all 0.0572
_refine_ls_R_factor_gt 0.0497
_refine_ls_shift/su_max 0.000
_refine_ls_shift/su_mean 0.000
_refine_ls_structure_factor_coef Fsqd
_refine_ls_weighting_details 'w=1/[\s^2^(Fo^2^)+(0.0768P)^2^+0.1503P] where P=(Fo^2^+2Fc^2^)/3'
_refine_ls_weighting_scheme calc
_refine_ls_wR_factor_gt 0.1305
_refine_ls_wR_factor_ref 0.1398
_reflns_Friedel_coverage 0.000
_reflns_number_gt 3045
_reflns_number_total 3642
_reflns_threshold_expression 'I > 2\s(I)'
_cod_data_source_file d3ra02553e2.cif
_cod_data_source_block 4a
_cod_original_cell_volume 1754.12(17)
_cod_original_sg_symbol_H-M 'P 21/c'
_cod_database_code 7246858
_shelx_shelxl_version_number 2018/3
_shelx_space_group_comment
;
The symmetry employed for this shelxl refinement is uniquely defined
by the following loop, which should always be used as a source of
symmetry information in preference to the above space-group names.
They are only intended as comments.
;
_shelx_estimated_absorpt_t_min 0.869
_shelx_estimated_absorpt_t_max 0.886

loop_
_space_group_symop_operation_xyz
'x, y, z'
'-x, y+1/2, -z+1/2'
'-x, -y, -z'
'x, -y-1/2, z-1/2'

loop_
_atom_site_label
_atom_site_type_symbol
_atom_site_fract_x
_atom_site_fract_y
_atom_site_fract_z
_atom_site_U_iso_or_equiv
_atom_site_adp_type
_atom_site_occupancy
_atom_site_site_symmetry_order
_atom_site_calc_flag
_atom_site_refinement_flags_posn
_atom_site_refinement_flags_adp
_atom_site_refinement_flags_occupancy
_atom_site_disorder_assembly
_atom_site_disorder_group
C4 C 0.45182(12) 0.63415(9) 0.57087(13) 0.0499(3) Uani 1 1 d . . . . .
N2 N 0.54626(10) 0.63785(8) 0.68028(11) 0.0504(3) Uani 1 1 d . . . . .
O2 O 0.32422(10) 0.61133(8) 0.29739(10) 0.0635(3) Uani 1 1 d . . . . .
C2 C 0.49482(13) 0.62012(10) 0.46234(14) 0.0551(3) Uani 1 1 d . . . . .
C3 C 0.61199(13) 0.61545(11) 0.51702(15) 0.0609(4) Uani 1 1 d . . . . .
H3 H 0.662148 0.605951 0.466176 0.073 Uiso 1 1 calc R U . . .
N3 N 0.64593(11) 0.62560(10) 0.64689(13) 0.0601(3) Uani 1 1 d . . . . .
C19 C 0.18848(13) 0.69011(12) 0.82161(14) 0.0609(4) Uani 1 1 d . . . . .
H19 H 0.244835 0.717978 0.888860 0.073 Uiso 1 1 calc R U . . .
C14 C 0.21581(12) 0.65019(10) 0.71349(13) 0.0523(3) Uani 1 1 d . . . . .
C13 C 0.74085(13) 0.68423(12) 0.91832(16) 0.0657(4) Uani 1 1 d . . . . .
H13 H 0.748007 0.713840 0.842090 0.079 Uiso 1 1 calc R U . . .
N1 N 0.34564(10) 0.64044(8) 0.58185(11) 0.0525(3) Uani 1 1 d . . . . .
C1 C 0.43642(14) 0.60589(11) 0.32330(14) 0.0603(4) Uani 1 1 d . . . . .
O1 O 0.48434(12) 0.58886(13) 0.24079(12) 0.0953(5) Uani 1 1 d . . . . .
C8 C 0.63719(11) 0.64506(10) 0.92132(13) 0.0515(3) Uani 1 1 d . . . . .
C7 C 0.53636(12) 0.64660(9) 0.80637(13) 0.0495(3) Uani 1 1 d . . . . .
C6 C 0.42754(11) 0.65258(10) 0.81614(13) 0.0507(3) Uani 1 1 d . . . . .
H6 H 0.415130 0.659365 0.898950 0.061 Uiso 1 1 calc R U . . .
C5 C 0.33377(11) 0.64863(9) 0.70248(12) 0.0493(3) Uani 1 1 d . . . . .
C18 C 0.07752(14) 0.68858(14) 0.82961(17) 0.0716(4) Uani 1 1 d . . . . .
H18 H 0.059948 0.715695 0.902058 0.086 Uiso 1 1 calc R U . . .
C20 C 0.25883(17) 0.59258(14) 0.16406(15) 0.0752(5) Uani 1 1 d . . . . .
H20A H 0.290721 0.539197 0.128666 0.090 Uiso 1 1 calc R U . . .
H20B H 0.260005 0.647328 0.108792 0.090 Uiso 1 1 calc R U . . .
C9 C 0.62853(13) 0.60289(11) 1.03741(14) 0.0587(4) Uani 1 1 d . . . . .
H9 H 0.559571 0.577617 1.041322 0.070 Uiso 1 1 calc R U . . .
C21 C 0.14176(19) 0.57134(19) 0.1649(2) 0.1028(7) Uani 1 1 d . . . . .
H21A H 0.098444 0.553267 0.077720 0.154 Uiso 1 1 calc R U . . .
H21B H 0.108502 0.626510 0.192318 0.154 Uiso 1 1 calc R U . . .
H21C H 0.141911 0.520379 0.225355 0.154 Uiso 1 1 calc R U . . .
C12 C 0.83269(14) 0.67893(17) 1.02866(19) 0.0814(5) Uani 1 1 d . . . . .
H12 H 0.901550 0.705230 1.026283 0.098 Uiso 1 1 calc R U . . .
C15 C 0.12955(14) 0.61039(13) 0.61367(17) 0.0690(4) Uani 1 1 d . . . . .
H15 H 0.146025 0.584748 0.539681 0.083 Uiso 1 1 calc R U . . .
C10 C 0.72130(15) 0.59807(14) 1.14721(16) 0.0723(4) Uani 1 1 d . . . . .
H10 H 0.714466 0.569727 1.224423 0.087 Uiso 1 1 calc R U . . .
C17 C -0.00633(15) 0.64740(14) 0.7316(2) 0.0773(5) Uani 1 1 d . . . . .
H17 H -0.080335 0.645682 0.738083 0.093 Uiso 1 1 calc R U . . .
C11 C 0.82360(15) 0.63513(17) 1.14234(18) 0.0833(6) Uani 1 1 d . . . . .
H11 H 0.886458 0.630661 1.215483 0.100 Uiso 1 1 calc R U . . .
C16 C 0.01954(15) 0.60847(15) 0.6231(2) 0.0829(5) Uani 1 1 d . . . . .
H16 H -0.037296 0.580860 0.556121 0.099 Uiso 1 1 calc R U . . .

loop_
_atom_site_aniso_label
_atom_site_aniso_U_11
_atom_site_aniso_U_22
_atom_site_aniso_U_33
_atom_site_aniso_U_23
_atom_site_aniso_U_13
_atom_site_aniso_U_12
C4 0.0570(7) 0.0482(7) 0.0482(7) 0.0049(5) 0.0208(5) 0.0039(5)
N2 0.0511(6) 0.0535(6) 0.0514(6) 0.0035(4) 0.0223(5) 0.0020(4)
O2 0.0721(7) 0.0744(7) 0.0466(5) -0.0016(4) 0.0207(4) 0.0079(5)
C2 0.0646(8) 0.0550(7) 0.0521(7) 0.0052(5) 0.0271(6) 0.0039(6)
C3 0.0655(9) 0.0665(9) 0.0609(8) 0.0026(6) 0.0346(7) 0.0030(7)
N3 0.0553(7) 0.0703(8) 0.0624(7) 0.0034(5) 0.0293(5) 0.0043(6)
C19 0.0579(8) 0.0744(10) 0.0548(7) 0.0046(6) 0.0231(6) 0.0029(7)
C14 0.0512(7) 0.0547(7) 0.0536(7) 0.0063(5) 0.0186(5) 0.0024(5)
C13 0.0582(8) 0.0779(10) 0.0661(9) -0.0076(7) 0.0258(7) -0.0094(7)
N1 0.0558(6) 0.0565(6) 0.0482(6) 0.0032(4) 0.0197(5) 0.0037(5)
C1 0.0758(10) 0.0609(8) 0.0520(8) 0.0020(6) 0.0306(7) 0.0043(7)
O1 0.0909(9) 0.1461(14) 0.0620(7) -0.0167(7) 0.0429(7) 0.0000(9)
C8 0.0493(7) 0.0531(7) 0.0547(7) -0.0060(5) 0.0187(5) -0.0002(5)
C7 0.0535(7) 0.0483(7) 0.0499(7) 0.0007(5) 0.0199(5) 0.0002(5)
C6 0.0518(7) 0.0574(7) 0.0467(6) -0.0008(5) 0.0202(5) 0.0005(5)
C5 0.0535(7) 0.0488(7) 0.0483(6) 0.0023(5) 0.0186(5) 0.0020(5)
C18 0.0665(9) 0.0868(12) 0.0714(9) 0.0074(8) 0.0355(8) 0.0063(8)
C20 0.0943(12) 0.0787(11) 0.0500(8) -0.0046(7) 0.0157(7) 0.0072(9)
C9 0.0562(7) 0.0679(9) 0.0528(7) -0.0035(6) 0.0164(6) -0.0034(6)
C21 0.0950(15) 0.1141(18) 0.0909(14) -0.0091(12) 0.0113(11) -0.0280(14)
C12 0.0511(8) 0.1131(16) 0.0818(11) -0.0221(10) 0.0212(7) -0.0145(9)
C15 0.0586(9) 0.0786(11) 0.0706(10) -0.0128(7) 0.0189(7) -0.0018(7)
C10 0.0685(10) 0.0905(12) 0.0553(8) 0.0001(7) 0.0126(7) 0.0019(8)
C17 0.0564(9) 0.0838(12) 0.0996(13) 0.0112(9) 0.0346(9) 0.0020(8)
C11 0.0569(9) 0.1187(17) 0.0686(10) -0.0144(10) 0.0074(7) 0.0032(9)
C16 0.0555(9) 0.0890(13) 0.1011(14) -0.0138(10) 0.0168(8) -0.0093(9)

loop_
_atom_type_symbol
_atom_type_description
_atom_type_scat_dispersion_real
_atom_type_scat_dispersion_imag
_atom_type_scat_source
C C 0.0181 0.0091 'International Tables Vol C Tables 4.2.6.8 and 6.1.1.4'
H H 0.0000 0.0000 'International Tables Vol C Tables 4.2.6.8 and 6.1.1.4'
N N 0.0311 0.0180 'International Tables Vol C Tables 4.2.6.8 and 6.1.1.4'
O O 0.0492 0.0322 'International Tables Vol C Tables 4.2.6.8 and 6.1.1.4'

loop_
_geom_angle_atom_site_label_1
_geom_angle_atom_site_label_2
_geom_angle_atom_site_label_3
_geom_angle
_geom_angle_site_symmetry_1
_geom_angle_site_symmetry_3
_geom_angle_publ_flag
N1 C4 N2 122.25(11) . . ?
N1 C4 C2 132.34(13) . . ?
N2 C4 C2 105.38(12) . . ?
C7 N2 N3 125.55(12) . . ?
C7 N2 C4 121.89(11) . . ?
N3 N2 C4 112.43(11) . . ?
C1 O2 C20 117.27(12) . . ?
C3 C2 C4 104.35(13) . . ?
C3 C2 C1 125.06(13) . . ?
C4 C2 C1 130.44(14) . . ?
N3 C3 C2 114.63(12) . . ?
N3 C3 H3 122.7 . . ?
C2 C3 H3 122.7 . . ?
C3 N3 N2 103.20(12) . . ?
C18 C19 C14 120.33(15) . . ?
C18 C19 H19 119.8 . . ?
C14 C19 H19 119.8 . . ?
C15 C14 C19 118.51(14) . . ?
C15 C14 C5 119.48(13) . . ?
C19 C14 C5 122.00(13) . . ?
C12 C13 C8 119.89(16) . . ?
C12 C13 H13 120.1 . . ?
C8 C13 H13 120.1 . . ?
C5 N1 C4 117.04(12) . . ?
O1 C1 O2 123.33(15) . . ?
O1 C1 C2 123.46(16) . . ?
O2 C1 C2 113.18(12) . . ?
C9 C8 C13 118.73(14) . . ?
C9 C8 C7 118.54(12) . . ?
C13 C8 C7 122.73(13) . . ?
C6 C7 N2 115.22(12) . . ?
C6 C7 C8 123.73(12) . . ?
N2 C7 C8 120.99(12) . . ?
C7 C6 C5 121.16(12) . . ?
C7 C6 H6 119.4 . . ?
C5 C6 H6 119.4 . . ?
N1 C5 C6 122.42(13) . . ?
N1 C5 C14 116.36(12) . . ?
C6 C5 C14 121.19(12) . . ?
C17 C18 C19 120.49(16) . . ?
C17 C18 H18 119.8 . . ?
C19 C18 H18 119.8 . . ?
O2 C20 C21 108.41(15) . . ?
O2 C20 H20A 110.0 . . ?
C21 C20 H20A 110.0 . . ?
O2 C20 H20B 110.0 . . ?
C21 C20 H20B 110.0 . . ?
H20A C20 H20B 108.4 . . ?
C10 C9 C8 120.73(15) . . ?
C10 C9 H9 119.6 . . ?
C8 C9 H9 119.6 . . ?
C20 C21 H21A 109.5 . . ?
C20 C21 H21B 109.5 . . ?
H21A C21 H21B 109.5 . . ?
C20 C21 H21C 109.5 . . ?
H21A C21 H21C 109.5 . . ?
H21B C21 H21C 109.5 . . ?
C11 C12 C13 120.80(16) . . ?
C11 C12 H12 119.6 . . ?
C13 C12 H12 119.6 . . ?
C16 C15 C14 120.71(16) . . ?
C16 C15 H15 119.6 . . ?
C14 C15 H15 119.6 . . ?
C11 C10 C9 120.06(17) . . ?
C11 C10 H10 120.0 . . ?
C9 C10 H10 120.0 . . ?
C18 C17 C16 119.70(16) . . ?
C18 C17 H17 120.2 . . ?
C16 C17 H17 120.2 . . ?
C10 C11 C12 119.76(16) . . ?
C10 C11 H11 120.1 . . ?
C12 C11 H11 120.1 . . ?
C17 C16 C15 120.23(17) . . ?
C17 C16 H16 119.9 . . ?
C15 C16 H16 119.9 . . ?

loop_
_geom_bond_atom_site_label_1
_geom_bond_atom_site_label_2
_geom_bond_distance
_geom_bond_site_symmetry_2
_geom_bond_publ_flag
C4 N1 1.3429(17) . ?
C4 N2 1.3920(18) . ?
C4 C2 1.3978(18) . ?
N2 C7 1.3708(17) . ?
N2 N3 1.3738(15) . ?
O2 C1 1.3308(19) . ?
O2 C20 1.4363(19) . ?
C2 C3 1.396(2) . ?
C2 C1 1.455(2) . ?
C3 N3 1.322(2) . ?
C3 H3 0.9300 . ?
C19 C18 1.388(2) . ?
C19 C14 1.391(2) . ?
C19 H19 0.9300 . ?
C14 C15 1.389(2) . ?
C14 C5 1.4843(18) . ?
C13 C12 1.380(2) . ?
C13 C8 1.396(2) . ?
C13 H13 0.9300 . ?
N1 C5 1.3220(17) . ?
C1 O1 1.1996(18) . ?
C8 C9 1.389(2) . ?
C8 C7 1.4736(19) . ?
C7 C6 1.3704(18) . ?
C6 C5 1.4145(19) . ?
C6 H6 0.9300 . ?
C18 C17 1.370(3) . ?
C18 H18 0.9300 . ?
C20 C21 1.471(3) . ?
C20 H20A 0.9700 . ?
C20 H20B 0.9700 . ?
C9 C10 1.383(2) . ?
C9 H9 0.9300 . ?
C21 H21A 0.9600 . ?
C21 H21B 0.9600 . ?
C21 H21C 0.9600 . ?
C12 C11 1.378(3) . ?
C12 H12 0.9300 . ?
C15 C16 1.381(2) . ?
C15 H15 0.9300 . ?
C10 C11 1.375(3) . ?
C10 H10 0.9300 . ?
C17 C16 1.380(3) . ?
C17 H17 0.9300 . ?
C11 H11 0.9300 . ?
C16 H16 0.9300 . ?

loop_
_geom_torsion_atom_site_label_1
_geom_torsion_atom_site_label_2
_geom_torsion_atom_site_label_3
_geom_torsion_atom_site_label_4
_geom_torsion
_geom_torsion_site_symmetry_1
_geom_torsion_site_symmetry_2
_geom_torsion_site_symmetry_3
_geom_torsion_site_symmetry_4
_geom_torsion_publ_flag
N1 C4 N2 C7 1.1(2) . . . . ?
C2 C4 N2 C7 -176.89(12) . . . . ?
N1 C4 N2 N3 177.12(12) . . . . ?
C2 C4 N2 N3 -0.88(15) . . . . ?
N1 C4 C2 C3 -176.98(14) . . . . ?
N2 C4 C2 C3 0.73(15) . . . . ?
N1 C4 C2 C1 -1.2(3) . . . . ?
N2 C4 C2 C1 176.48(14) . . . . ?
C4 C2 C3 N3 -0.39(18) . . . . ?
C1 C2 C3 N3 -176.45(14) . . . . ?
C2 C3 N3 N2 -0.13(18) . . . . ?
C7 N2 N3 C3 176.47(13) . . . . ?
C4 N2 N3 C3 0.63(16) . . . . ?
C18 C19 C14 C15 1.0(2) . . . . ?
C18 C19 C14 C5 -178.73(14) . . . . ?
N2 C4 N1 C5 -1.26(19) . . . . ?
C2 C4 N1 C5 176.13(14) . . . . ?
C20 O2 C1 O1 2.1(2) . . . . ?
C20 O2 C1 C2 -176.36(13) . . . . ?
C3 C2 C1 O1 -0.3(3) . . . . ?
C4 C2 C1 O1 -175.31(17) . . . . ?
C3 C2 C1 O2 178.08(14) . . . . ?
C4 C2 C1 O2 3.1(2) . . . . ?
C12 C13 C8 C9 1.2(2) . . . . ?
C12 C13 C8 C7 -178.81(15) . . . . ?
N3 N2 C7 C6 -176.27(12) . . . . ?
C4 N2 C7 C6 -0.80(18) . . . . ?
N3 N2 C7 C8 1.1(2) . . . . ?
C4 N2 C7 C8 176.58(12) . . . . ?
C9 C8 C7 C6 32.4(2) . . . . ?
C13 C8 C7 C6 -147.59(15) . . . . ?
C9 C8 C7 N2 -144.76(14) . . . . ?
C13 C8 C7 N2 35.3(2) . . . . ?
N2 C7 C6 C5 0.74(19) . . . . ?
C8 C7 C6 C5 -176.55(12) . . . . ?
C4 N1 C5 C6 1.21(19) . . . . ?
C4 N1 C5 C14 -176.75(12) . . . . ?
C7 C6 C5 N1 -1.0(2) . . . . ?
C7 C6 C5 C14 176.86(12) . . . . ?
C15 C14 C5 N1 23.08(19) . . . . ?
C19 C14 C5 N1 -157.22(14) . . . . ?
C15 C14 C5 C6 -154.90(15) . . . . ?
C19 C14 C5 C6 24.8(2) . . . . ?
C14 C19 C18 C17 0.3(3) . . . . ?
C1 O2 C20 C21 161.64(16) . . . . ?
C13 C8 C9 C10 -1.3(2) . . . . ?
C7 C8 C9 C10 178.78(14) . . . . ?
C8 C13 C12 C11 0.1(3) . . . . ?
C19 C14 C15 C16 -1.5(3) . . . . ?
C5 C14 C15 C16 178.17(16) . . . . ?
C8 C9 C10 C11 -0.1(3) . . . . ?
C19 C18 C17 C16 -1.0(3) . . . . ?
C9 C10 C11 C12 1.4(3) . . . . ?
C13 C12 C11 C10 -1.5(3) . . . . ?
C18 C17 C16 C15 0.4(3) . . . . ?
C14 C15 C16 C17 0.9(3) . . . . ?
